data_2222372
loop_
_publ_author_name
'Ruan, Ming-Bo'
'Deng, Jian-Cheng'
'Li, Zhi-Gang'
'Xu, Jing-Wei'

_publ_section_title
;<i>catena</i>-Poly[[[tetraaquazinc(II)]-\m-4,4'-bipyridine-\k^2^<i>N</i>:<i>N</i>']
 benzene-1,4-dicarboxylate]
;
_journal_coeditor_code IS2415
_journal_issue 7
_journal_name_full 'Acta Crystallographica Section E'
_journal_page_first m743
_journal_paper_doi 10.1107/S1600536809019412
_journal_volume 65
_journal_year 2009
_chemical_formula_iupac '[Zn (C10 H8 N2) (H2 O)4] (C8 H4 O4)'
_chemical_formula_moiety 'C10 H16 N2 O4 Zn 2+, C8 H4 O4 2-'
_chemical_formula_sum 'C18 H20 N2 O8 Zn'
_chemical_formula_weight 457.75
_chemical_name_systematic
;
<i>catena</i>-Poly[[tetraaquazinc(II)]-\m-4,4'-bipyridine-
\k^2^<i>N</i>:<i>N</i>'] benzene-1,4-dicarboxylate]
;
_space_group_IT_number 13
_symmetry_cell_setting monoclinic
_symmetry_space_group_name_Hall '-P 2yac'
_symmetry_space_group_name_H-M 'P 1 2/n 1'
_atom_sites_solution_hydrogens geom
_atom_sites_solution_primary direct
_atom_sites_solution_secondary difmap
_cell_angle_alpha 90.00
_cell_angle_beta 101.209(3)
_cell_angle_gamma 90.00
_cell_formula_units_Z 2
_cell_length_a 6.9861(12)
_cell_length_b 11.3436(19)
_cell_length_c 11.3219(19)
_cell_measurement_reflns_used 1213
_cell_measurement_temperature 186(2)
_cell_measurement_theta_max 24.84
_cell_measurement_theta_min 2.26
_cell_volume 880.1(3)
_computing_cell_refinement 'SAINT-Plus (Bruker, 2003)'
_computing_data_collection 'SMART (Bruker, 1998)'
_computing_data_reduction 'SAINT-Plus (Bruker, 2003)'
_computing_molecular_graphics 'SHELXTL (Sheldrick, 2008)'
_computing_publication_material 'SHELXTL (Sheldrick, 2008)'
_computing_structure_refinement 'SHELXL97 (Sheldrick, 2008)'
_computing_structure_solution 'SHELXS97 (Sheldrick, 2008)'
_diffrn_ambient_temperature 293(2)
_diffrn_measured_fraction_theta_full 0.995
_diffrn_measured_fraction_theta_max 0.995
_diffrn_measurement_device_type 'Bruker APEX CCD area-detector'
_diffrn_measurement_method '\f and \w'
_diffrn_radiation_monochromator graphite
_diffrn_radiation_source 'fine-focus sealed tube'
_diffrn_radiation_type MoK\a
_diffrn_radiation_wavelength 0.71073
_diffrn_reflns_av_R_equivalents 0.0351
_diffrn_reflns_av_sigmaI/netI 0.0408
_diffrn_reflns_limit_h_max 4
_diffrn_reflns_limit_h_min -8
_diffrn_reflns_limit_k_max 12
_diffrn_reflns_limit_k_min -14
_diffrn_reflns_limit_l_max 13
_diffrn_reflns_limit_l_min -12
_diffrn_reflns_number 4812
_diffrn_reflns_theta_full 26.03
_diffrn_reflns_theta_max 26.03
_diffrn_reflns_theta_min 1.80
_exptl_absorpt_coefficient_mu 1.450
_exptl_absorpt_correction_T_max 0.8453
_exptl_absorpt_correction_T_min 0.7506
_exptl_absorpt_correction_type multi-scan
_exptl_absorpt_process_details '(<i>SADABS</i>; Sheldrick, 1996)'
_exptl_crystal_colour colorless
_exptl_crystal_density_diffrn 1.727
_exptl_crystal_density_method 'not measured'
_exptl_crystal_description block
_exptl_crystal_F_000 472
_exptl_crystal_size_max 0.21
_exptl_crystal_size_mid 0.18
_exptl_crystal_size_min 0.12
_refine_diff_density_max 0.635
_refine_diff_density_min -0.273
_refine_ls_extinction_method none
_refine_ls_goodness_of_fit_ref 1.081
_refine_ls_hydrogen_treatment constr
_refine_ls_matrix_type full
_refine_ls_number_parameters 136
_refine_ls_number_reflns 1735
_refine_ls_number_restraints 0
_refine_ls_restrained_S_all 1.081
_refine_ls_R_factor_all 0.0526
_refine_ls_R_factor_gt 0.0423
_refine_ls_shift/su_max 0.001
_refine_ls_shift/su_mean 0.000
_refine_ls_structure_factor_coef Fsqd
_refine_ls_weighting_details 'calc w=1/[\s^2^(Fo^2^)+(0.0572P)^2^+0.2035P] where P=(Fo^2^+2Fc^2^)/3'
_refine_ls_weighting_scheme calc
_refine_ls_wR_factor_gt 0.1016
_refine_ls_wR_factor_ref 0.1075
_reflns_number_gt 1465
_reflns_number_total 1735
_reflns_threshold_expression I>2\s(I)
_cod_data_source_file is2415.cif
_cod_data_source_block I
_cod_original_sg_symbol_H-M 'P 2/n'
_cod_original_formula_sum 'C18 H20 N2 O8 Zn '
_cod_database_code 2222372
_cod_database_fobs_code 2222372

loop_
_symmetry_equiv_pos_as_xyz
'x, y, z'
'-x+1/2, y, -z+1/2'
'-x, -y, -z'
'x-1/2, -y, z-1/2'

loop_
_atom_site_type_symbol
_atom_site_label
_atom_site_fract_x
_atom_site_fract_y
_atom_site_fract_z
_atom_site_U_iso_or_equiv
_atom_site_adp_type
_atom_site_calc_flag
_atom_site_refinement_flags
_atom_site_occupancy
_atom_site_disorder_assembly
_atom_site_disorder_group
Zn Zn1 0.7500 0.60167(4) 0.7500 0.0231(2) Uani d S 1 . .
N N1 0.7500 0.7908(3) 0.7500 0.0219(8) Uani d S 1 . .
N N2 0.7500 1.4169(3) 0.7500 0.0233(8) Uani d S 1 . .
O O1 0.8792(3) 0.61311(19) 0.59227(19) 0.0310(6) Uani d . 1 . .
H H1AA 0.8253 0.6201 0.5164 0.037 Uiso d . 1 . .
H H1AB 0.9941 0.6430 0.6054 0.037 Uiso d . 1 . .
O O2 1.0343(3) 0.59315(16) 0.8530(2) 0.0272(5) Uani d . 1 . .
H H2AA 1.1223 0.6455 0.8544 0.033 Uiso d . 1 . .
H H2AB 1.1024 0.5339 0.8452 0.033 Uiso d . 1 . .
O O3 0.2410(4) 0.38845(18) 0.8474(2) 0.0329(6) Uani d . 1 . .
O O4 0.2079(3) -0.22784(18) 0.64951(18) 0.0285(5) Uani d . 1 . .
C C1 0.8163(4) 0.8531(3) 0.8503(3) 0.0231(7) Uani d . 1 . .
H H1A 0.8638 0.8121 0.9211 0.028 Uiso calc R 1 . .
C C2 0.8179(4) 0.9744(3) 0.8544(3) 0.0227(7) Uani d . 1 . .
H H2A 0.8642 1.0131 0.9267 0.027 Uiso calc R 1 . .
C C3 0.7500 1.0391(4) 0.7500 0.0192(9) Uani d S 1 . .
C C4 0.7500 1.1695(3) 0.7500 0.0177(9) Uani d S 1 . .
C C5 0.7615(5) 1.2339(3) 0.8561(3) 0.0223(7) Uani d . 1 . .
H H5 0.7694 1.1949 0.9292 0.027 Uiso calc R 1 . .
C C6 0.7612(5) 1.3551(3) 0.8525(3) 0.0255(7) Uani d . 1 . .
H H6 0.7691 1.3963 0.9243 0.031 Uiso calc R 1 . .
C C7 0.2500 0.3377(4) 0.7500 0.0245(10) Uani d S 1 . .
C C8 0.2500 0.2043(4) 0.7500 0.0201(9) Uani d S 1 . .
C C9 0.1895(4) 0.1414(3) 0.6432(3) 0.0225(7) Uani d . 1 . .
H H9 0.1501 0.1818 0.5711 0.027 Uiso calc R 1 . .
C C10 0.1878(4) 0.0195(3) 0.6440(3) 0.0225(7) Uani d . 1 . .
H H10 0.1442 -0.0210 0.5724 0.027 Uiso calc R 1 . .
C C11 0.2500 -0.0438(4) 0.7500 0.0200(9) Uani d S 1 . .
C C12 0.2500 -0.1761(4) 0.7500 0.0244(10) Uani d S 1 . .

loop_
_atom_site_aniso_label
_atom_site_aniso_U_11
_atom_site_aniso_U_22
_atom_site_aniso_U_33
_atom_site_aniso_U_12
_atom_site_aniso_U_13
_atom_site_aniso_U_23
Zn1 0.0313(4) 0.0149(3) 0.0225(3) 0.000 0.0040(2) 0.000
N1 0.027(2) 0.0174(18) 0.0222(19) 0.000 0.0068(15) 0.000
N2 0.028(2) 0.0169(18) 0.0242(19) 0.000 0.0038(16) 0.000
O1 0.0362(14) 0.0349(13) 0.0221(12) -0.0073(10) 0.0066(10) -0.0017(9)
O2 0.0287(13) 0.0174(11) 0.0339(13) -0.0010(9) 0.0017(10) -0.0001(9)
O3 0.0464(16) 0.0256(12) 0.0253(13) 0.0101(10) 0.0036(11) -0.0026(9)
O4 0.0399(14) 0.0217(12) 0.0236(12) 0.0017(10) 0.0057(10) -0.0039(9)
C1 0.0257(18) 0.0225(15) 0.0208(15) 0.0014(13) 0.0037(13) 0.0027(12)
C2 0.0265(19) 0.0234(16) 0.0179(16) -0.0005(13) 0.0034(13) -0.0030(12)
C3 0.018(2) 0.019(2) 0.023(2) 0.000 0.0075(18) 0.000
C4 0.012(2) 0.018(2) 0.023(2) 0.000 0.0030(17) 0.000
C5 0.0253(17) 0.0227(16) 0.0186(15) -0.0007(13) 0.0032(13) 0.0014(12)
C6 0.033(2) 0.0228(15) 0.0202(16) -0.0001(14) 0.0046(14) -0.0012(12)
C7 0.025(3) 0.022(2) 0.024(2) 0.000 -0.0009(19) 0.000
C8 0.017(2) 0.021(2) 0.023(2) 0.000 0.0079(18) 0.000
C9 0.0266(19) 0.0230(15) 0.0181(15) 0.0028(13) 0.0047(13) 0.0030(12)
C10 0.0215(18) 0.0267(16) 0.0195(16) 0.0009(13) 0.0040(13) -0.0017(12)
C11 0.018(2) 0.020(2) 0.023(2) 0.000 0.0089(18) 0.000
C12 0.023(2) 0.022(2) 0.029(2) 0.000 0.006(2) 0.000

loop_
_atom_type_symbol
_atom_type_description
_atom_type_scat_dispersion_real
_atom_type_scat_dispersion_imag
_atom_type_scat_source
C C 0.0033 0.0016 'International Tables Vol C Tables 4.2.6.8 and 6.1.1.4'
H H 0.0000 0.0000 'International Tables Vol C Tables 4.2.6.8 and 6.1.1.4'
N N 0.0061 0.0033 'International Tables Vol C Tables 4.2.6.8 and 6.1.1.4'
O O 0.0106 0.0060 'International Tables Vol C Tables 4.2.6.8 and 6.1.1.4'
Zn Zn 0.2839 1.4301 'International Tables Vol C Tables 4.2.6.8 and 6.1.1.4'

loop_
_geom_angle_atom_site_label_1
_geom_angle_atom_site_label_2
_geom_angle_atom_site_label_3
_geom_angle_site_symmetry_1
_geom_angle_site_symmetry_3
_geom_angle
_geom_angle_publ_flag
N2 Zn1 O2 1_545 2_656 87.36(5) ?
N2 Zn1 O2 1_545 . 87.36(5) ?
O2 Zn1 O2 2_656 . 174.73(10) ?
N2 Zn1 N1 1_545 . 180.0000(10) ?
O2 Zn1 N1 2_656 . 92.64(5) ?
O2 Zn1 N1 . . 92.64(5) ?
N2 Zn1 O1 1_545 . 93.45(6) ?
O2 Zn1 O1 2_656 . 92.63(9) ?
O2 Zn1 O1 . . 87.69(9) ?
N1 Zn1 O1 . . 86.55(6) ?
N2 Zn1 O1 1_545 2_656 93.45(6) ?
O2 Zn1 O1 2_656 2_656 87.69(9) ?
O2 Zn1 O1 . 2_656 92.63(9) ?
N1 Zn1 O1 . 2_656 86.55(6) ?
O1 Zn1 O1 . 2_656 173.10(12) ?
C1 N1 C1 . 2_656 116.4(4) ?
C1 N1 Zn1 . . 121.81(18) ?
C1 N1 Zn1 2_656 . 121.81(18) ?
C6 N2 C6 2_656 . 117.2(4) ?
C6 N2 Zn1 2_656 1_565 121.42(18) ?
C6 N2 Zn1 . 1_565 121.42(18) ?
Zn1 O1 H1AA . . 130.6 ?
Zn1 O1 H1AB . . 114.1 ?
H1AA O1 H1AB . . 110.2 ?
Zn1 O2 H2AA . . 125.3 ?
Zn1 O2 H2AB . . 118.2 ?
H2AA O2 H2AB . . 98.0 ?
N1 C1 C2 . . 123.7(3) ?
N1 C1 H1A . . 118.2 ?
C2 C1 H1A . . 118.2 ?
C1 C2 C3 . . 119.9(3) ?
C1 C2 H2A . . 120.0 ?
C3 C2 H2A . . 120.0 ?
C2 C3 C2 2_656 . 116.4(4) ?
C2 C3 C4 2_656 . 121.79(19) ?
C2 C3 C4 . . 121.79(19) ?
C5 C4 C5 . 2_656 116.8(4) ?
C5 C4 C3 . . 121.58(18) ?
C5 C4 C3 2_656 . 121.58(18) ?
C6 C5 C4 . . 119.9(3) ?
C6 C5 H5 . . 120.1 ?
C4 C5 H5 . . 120.1 ?
N2 C6 C5 . . 123.1(3) ?
N2 C6 H6 . . 118.4 ?
C5 C6 H6 . . 118.4 ?
O3 C7 O3 . 2_556 125.5(4) ?
O3 C7 C8 . . 117.3(2) ?
O3 C7 C8 2_556 . 117.3(2) ?
C9 C8 C9 . 2_556 118.5(4) ?
C9 C8 C7 . . 120.73(19) ?
C9 C8 C7 2_556 . 120.73(19) ?
C10 C9 C8 . . 120.5(3) ?
C10 C9 H9 . . 119.8 ?
C8 C9 H9 . . 119.8 ?
C9 C10 C11 . . 121.3(3) ?
C9 C10 H10 . . 119.4 ?
C11 C10 H10 . . 119.4 ?
C10 C11 C10 2_556 . 117.9(4) ?
C10 C11 C12 2_556 . 121.03(19) ?
C10 C11 C12 . . 121.03(19) ?
O4 C12 O4 . 2_556 124.6(4) ?
O4 C12 C11 . . 117.7(2) ?
O4 C12 C11 2_556 . 117.7(2) ?

loop_
_geom_bond_atom_site_label_1
_geom_bond_atom_site_label_2
_geom_bond_site_symmetry_2
_geom_bond_distance
_geom_bond_publ_flag
Zn1 N2 1_545 2.096(3) ?
Zn1 O2 2_656 2.101(2) ?
Zn1 O2 . 2.101(2) ?
Zn1 N1 . 2.145(3) ?
Zn1 O1 . 2.156(2) ?
Zn1 O1 2_656 2.156(2) ?
N1 C1 . 1.342(3) ?
N2 C6 . 1.344(3) ?
O1 H1AA . 0.8719 ?
O1 H1AB . 0.8571 ?
O2 H2AA . 0.8525 ?
O2 H2AB . 0.8379 ?
O3 C7 . 1.256(3) ?
O4 C12 . 1.263(3) ?
C1 C2 . 1.377(4) ?
C1 H1A . 0.9300 ?
C2 C3 . 1.394(3) ?
C2 H2A . 0.9300 ?
C3 C2 2_656 1.394(3) ?
C3 C4 . 1.479(6) ?
C4 C5 . 1.395(3) ?
C4 C5 2_656 1.395(3) ?
C5 C6 . 1.376(4) ?
C5 H5 . 0.9300 ?
C6 H6 . 0.9300 ?
C7 O3 2_556 1.256(3) ?
C7 C8 . 1.513(6) ?
C8 C9 . 1.397(3) ?
C8 C9 2_556 1.397(3) ?
C9 C10 . 1.383(4) ?
C9 H9 . 0.9300 ?
C10 C11 . 1.394(3) ?
C10 H10 . 0.9300 ?
C11 C10 2_556 1.394(4) ?
C11 C12 . 1.500(6) ?
C12 O4 2_556 1.263(3) ?

loop_
_geom_hbond_atom_site_label_D
_geom_hbond_atom_site_label_H
_geom_hbond_atom_site_label_A
_geom_hbond_site_symmetry_A
_geom_hbond_distance_DH
_geom_hbond_distance_HA
_geom_hbond_distance_DA
_geom_hbond_angle_DHA
_geom_hbond_publ_flag
O1 H1AA O3 4_665 0.87 1.89 2.753(3) 169 y
O1 H1AB O4 1_665 0.86 2.08 2.893(3) 157 y
O2 H2AA O4 2_666 0.85 1.87 2.718(3) 173 y
O2 H2AB O3 1_655 0.84 1.91 2.742(3) 171 y
